data_7052068
loop_
_publ_author_name
'Yohan D. M. Champouret'
'Jean-Didier Mar\'echal'
'Rajinder K. Chaggar'
'John Fawcett'
'Kuldip Singh'
'Feliu Maseras'
'Gregory A. Solan'

_publ_section_title
;
 Factors affecting imine coordination in (iminoterpyridine)MX2 (M = Fe,
 Co, Ni, Zn): synthesis, structures, DFT calculations and ethylene
 oligomerisation studies
;
_journal_issue 1
_journal_name_full 'New Journal of Chemistry'
_journal_page_first 75
_journal_paper_doi 10.1039/b610562a
_journal_volume 31
_journal_year 2007
_chemical_formula_sum 'C29 H30 Cl2 N4 Zn'
_chemical_formula_weight 570.84
_chemical_name_systematic
;
?
;
_space_group_IT_number 2
_symmetry_cell_setting triclinic
_symmetry_space_group_name_Hall '-P 1'
_symmetry_space_group_name_H-M 'P -1'
_atom_sites_solution_hydrogens geom
_atom_sites_solution_primary direct
_atom_sites_solution_secondary difmap
_audit_creation_method SHELXL-97
_cell_angle_alpha 94.301(3)
_cell_angle_beta 101.922(3)
_cell_angle_gamma 96.325(3)
_cell_formula_units_Z 2
_cell_length_a 10.2739(19)
_cell_length_b 10.5553(19)
_cell_length_c 12.623(2)
_cell_measurement_reflns_used 789
_cell_measurement_temperature 150(2)
_cell_measurement_theta_max 24.184
_cell_measurement_theta_min 2.335
_cell_volume 1324.5(4)
_computing_cell_refinement 'Bruker SMART'
_computing_data_collection 'Bruker SMART'
_computing_data_reduction 'Bruker SHELXTL'
_computing_molecular_graphics 'Bruker SHELXTL'
_computing_publication_material 'Bruker SHELXTL'
_computing_structure_refinement 'SHELXL-97 (Sheldrick, 1997)'
_computing_structure_solution 'SHELXS-97 (Sheldrick, 1990)'
_diffrn_ambient_temperature 150(2)
_diffrn_measured_fraction_theta_full 0.989
_diffrn_measured_fraction_theta_max 0.989
_diffrn_measurement_device_type 'CCD area detector'
_diffrn_measurement_method 'phi and omega scans'
_diffrn_radiation_monochromator graphite
_diffrn_radiation_source 'fine-focus sealed tube'
_diffrn_radiation_type MoK\a
_diffrn_radiation_wavelength 0.71073
_diffrn_reflns_av_R_equivalents 0.0362
_diffrn_reflns_av_sigmaI/netI 0.0577
_diffrn_reflns_limit_h_max 12
_diffrn_reflns_limit_h_min -12
_diffrn_reflns_limit_k_max 13
_diffrn_reflns_limit_k_min -13
_diffrn_reflns_limit_l_max 14
_diffrn_reflns_limit_l_min -15
_diffrn_reflns_number 10435
_diffrn_reflns_theta_full 26.00
_diffrn_reflns_theta_max 26.00
_diffrn_reflns_theta_min 1.66
_exptl_absorpt_coefficient_mu 1.155
_exptl_absorpt_correction_T_max 0.862
_exptl_absorpt_correction_T_min 0.595
_exptl_absorpt_correction_type empirical
_exptl_absorpt_process_details
;
absorption correction based on 5541 reflections(SADABS);Rint 0.0430 before
correction and 0.0320 after.
;
_exptl_crystal_colour yellow
_exptl_crystal_density_diffrn 1.431
_exptl_crystal_density_method 'not measured'
_exptl_crystal_description block
_exptl_crystal_F_000 592
_exptl_crystal_size_max 0.18
_exptl_crystal_size_mid 0.16
_exptl_crystal_size_min 0.13
_refine_diff_density_max 0.666
_refine_diff_density_min -0.281
_refine_diff_density_rms 0.074
_refine_ls_extinction_method none
_refine_ls_goodness_of_fit_ref 1.003
_refine_ls_hydrogen_treatment constr
_refine_ls_matrix_type full
_refine_ls_number_parameters 330
_refine_ls_number_reflns 5134
_refine_ls_number_restraints 0
_refine_ls_restrained_S_all 1.003
_refine_ls_R_factor_all 0.0567
_refine_ls_R_factor_gt 0.0440
_refine_ls_shift/su_max 0.001
_refine_ls_shift/su_mean 0.000
_refine_ls_structure_factor_coef Fsqd
_refine_ls_weighting_details 'calc w=1/[\s^2^(Fo^2^)+(0.0499P)^2^+0.0000P] where P=(Fo^2^+2Fc^2^)/3'
_refine_ls_weighting_scheme calc
_refine_ls_wR_factor_gt 0.1004
_refine_ls_wR_factor_ref 0.1055
_reflns_number_gt 4106
_reflns_number_total 5134
_reflns_threshold_expression >2sigma(I)
_cod_data_source_file b610562a.txt
_cod_data_source_block 06003
_cod_depositor_comments
;
The following automatic conversions were performed:
'_symmetry_cell_setting' value 'Triclinic' changed to 'triclinic'
according to '/home/saulius/struct/CIF-dictionaries/cif_core.dic'
dictionary named 'cif_core.dic' version 2.4.1 from 2010-06-29.

Automatic conversion script
Id: cif_fix_enum 1527 2010-12-29 10:47:43Z saulius 

The following automatic conversions were performed:

'_refine_ls_hydrogen_treatment' value 'constrained' was replaced with
the value 'constr' as specified in the replacement file
'src/cod-tools/trunk/data/replacement-values/replacement_values.lst'.

Automatic conversion script
Id: cif_fix_values 5376 2017-05-30 11:51:03Z andrius 
;
_cod_original_cell_volume 1324.4(4)
_cod_original_sg_symbol_H-M P-1
_cod_database_code 7052068

loop_
_symmetry_equiv_pos_as_xyz
'x, y, z'
'-x, -y, -z'

loop_
_atom_site_label
_atom_site_type_symbol
_atom_site_fract_x
_atom_site_fract_y
_atom_site_fract_z
_atom_site_U_iso_or_equiv
_atom_site_adp_type
_atom_site_occupancy
_atom_site_symmetry_multiplicity
_atom_site_calc_flag
_atom_site_refinement_flags
_atom_site_disorder_assembly
_atom_site_disorder_group
N1 N 0.7519(3) 0.9442(2) 0.5475(2) 0.0347(6) Uani 1 1 d . . .
N2 N 0.5462(2) 0.7685(2) 0.52198(18) 0.0297(5) Uani 1 1 d . . .
N3 N 0.5701(2) 0.6272(2) 0.69226(18) 0.0272(5) Uani 1 1 d . . .
N4 N 0.6639(2) 0.5844(2) 0.96969(19) 0.0337(6) Uani 1 1 d . . .
Cl1 Cl 0.87651(7) 0.68564(7) 0.60953(6) 0.03588(19) Uani 1 1 d . . .
Cl2 Cl 0.71219(9) 0.92535(7) 0.79725(6) 0.0467(2) Uani 1 1 d . . .
Zn1 Zn 0.71122(3) 0.79279(3) 0.65066(3) 0.03105(12) Uani 1 1 d . . .
C1 C 0.8610(3) 1.0297(3) 0.5678(3) 0.0412(8) Uani 1 1 d . . .
H1 H 0.9278 1.0260 0.6315 0.049 Uiso 1 1 calc R . .
C2 C 0.8819(4) 1.1242(3) 0.5002(3) 0.0454(8) Uani 1 1 d . . .
H2 H 0.9614 1.1837 0.5165 0.054 Uiso 1 1 calc R . .
C3 C 0.7834(4) 1.1284(3) 0.4089(3) 0.0486(9) Uani 1 1 d . . .
H3 H 0.7941 1.1922 0.3610 0.058 Uiso 1 1 calc R . .
C4 C 0.6701(4) 1.0411(3) 0.3867(3) 0.0431(8) Uani 1 1 d . . .
H4 H 0.6016 1.0439 0.3238 0.052 Uiso 1 1 calc R . .
C5 C 0.6567(3) 0.9479(3) 0.4579(2) 0.0344(7) Uani 1 1 d . . .
C6 C 0.5418(3) 0.8464(3) 0.4423(2) 0.0326(7) Uani 1 1 d . . .
C7 C 0.4347(3) 0.8302(3) 0.3531(2) 0.0413(8) Uani 1 1 d . . .
H7 H 0.4304 0.8872 0.2980 0.050 Uiso 1 1 calc R . .
C8 C 0.3346(3) 0.7294(3) 0.3462(2) 0.0426(8) Uani 1 1 d . . .
H8 H 0.2612 0.7159 0.2852 0.051 Uiso 1 1 calc R . .
C9 C 0.3402(3) 0.6486(3) 0.4269(2) 0.0375(7) Uani 1 1 d . . .
H9 H 0.2720 0.5786 0.4220 0.045 Uiso 1 1 calc R . .
C10 C 0.4488(3) 0.6717(3) 0.5164(2) 0.0306(7) Uani 1 1 d . . .
C11 C 0.4606(3) 0.5951(3) 0.6109(2) 0.0301(6) Uani 1 1 d . . .
C12 C 0.3614(3) 0.4962(3) 0.6145(2) 0.0358(7) Uani 1 1 d . . .
H12 H 0.2868 0.4742 0.5550 0.043 Uiso 1 1 calc R . .
C13 C 0.3725(3) 0.4307(3) 0.7049(3) 0.0385(7) Uani 1 1 d . . .
H13 H 0.3068 0.3612 0.7083 0.046 Uiso 1 1 calc R . .
C14 C 0.4795(3) 0.4668(3) 0.7906(2) 0.0345(7) Uani 1 1 d . . .
H14 H 0.4867 0.4247 0.8551 0.041 Uiso 1 1 calc R . .
C15 C 0.5769(3) 0.5650(3) 0.7826(2) 0.0298(6) Uani 1 1 d . . .
C16 C 0.6946(3) 0.5955(3) 0.8772(2) 0.0311(7) Uani 1 1 d . . .
C17 C 0.8309(3) 0.6186(3) 0.8584(2) 0.0402(8) Uani 1 1 d . . .
H17A H 0.8521 0.7093 0.8488 0.060 Uiso 1 1 calc R . .
H17B H 0.8368 0.5658 0.7927 0.060 Uiso 1 1 calc R . .
H17C H 0.8949 0.5961 0.9209 0.060 Uiso 1 1 calc R . .
C18 C 0.7675(3) 0.5924(3) 1.0661(2) 0.0353(7) Uani 1 1 d . . .
C19 C 0.8321(3) 0.7115(3) 1.1183(3) 0.0398(8) Uani 1 1 d . . .
C20 C 0.9276(3) 0.7116(3) 1.2143(3) 0.0466(8) Uani 1 1 d . . .
H20 H 0.9743 0.7908 1.2506 0.056 Uiso 1 1 calc R . .
C21 C 0.9559(3) 0.5990(3) 1.2577(3) 0.0457(8) Uani 1 1 d . . .
H21 H 1.0226 0.6015 1.3227 0.055 Uiso 1 1 calc R . .
C22 C 0.8879(3) 0.4827(3) 1.2073(3) 0.0429(8) Uani 1 1 d . . .
H22 H 0.9072 0.4060 1.2387 0.051 Uiso 1 1 calc R . .
C23 C 0.7924(3) 0.4768(3) 1.1119(2) 0.0383(7) Uani 1 1 d . . .
C24 C 0.7135(4) 0.3501(3) 1.0568(3) 0.0456(9) Uani 1 1 d . . .
H24 H 0.6232 0.3694 1.0194 0.055 Uiso 1 1 calc R . .
C25 C 0.7773(5) 0.2910(3) 0.9687(3) 0.0613(11) Uani 1 1 d . . .
H25A H 0.7856 0.3522 0.9150 0.092 Uiso 1 1 calc R . .
H25B H 0.7206 0.2125 0.9325 0.092 Uiso 1 1 calc R . .
H25C H 0.8664 0.2705 1.0020 0.092 Uiso 1 1 calc R . .
C26 C 0.6898(4) 0.2530(3) 1.1360(3) 0.0558(10) Uani 1 1 d . . .
H26A H 0.6201 0.1838 1.0989 0.084 Uiso 1 1 calc R . .
H26B H 0.6607 0.2952 1.1974 0.084 Uiso 1 1 calc R . .
H26C H 0.7732 0.2174 1.1629 0.084 Uiso 1 1 calc R . .
C27 C 0.7926(4) 0.8354(3) 1.0743(3) 0.0471(9) Uani 1 1 d . . .
H27 H 0.7790 0.8221 0.9933 0.057 Uiso 1 1 calc R . .
C28 C 0.6586(4) 0.8611(4) 1.0998(4) 0.0692(12) Uani 1 1 d . . .
H28A H 0.6672 0.8715 1.1789 0.104 Uiso 1 1 calc R . .
H28B H 0.5899 0.7889 1.0678 0.104 Uiso 1 1 calc R . .
H28C H 0.6326 0.9396 1.0692 0.104 Uiso 1 1 calc R . .
C29 C 0.8963(4) 0.9509(4) 1.1127(3) 0.0692(12) Uani 1 1 d . . .
H29A H 0.8995 0.9773 1.1894 0.104 Uiso 1 1 calc R . .
H29B H 0.8724 1.0212 1.0690 0.104 Uiso 1 1 calc R . .
H29C H 0.9843 0.9294 1.1046 0.104 Uiso 1 1 calc R . .

loop_
_atom_site_aniso_label
_atom_site_aniso_U_11
_atom_site_aniso_U_22
_atom_site_aniso_U_33
_atom_site_aniso_U_23
_atom_site_aniso_U_13
_atom_site_aniso_U_12
N1 0.0421(15) 0.0317(14) 0.0320(14) 0.0071(11) 0.0084(12) 0.0081(12)
N2 0.0343(14) 0.0342(14) 0.0220(13) 0.0054(10) 0.0044(10) 0.0119(11)
N3 0.0271(13) 0.0299(13) 0.0243(13) 0.0025(10) 0.0028(10) 0.0073(10)
N4 0.0370(15) 0.0372(14) 0.0262(14) 0.0060(11) 0.0033(11) 0.0060(11)
Cl1 0.0330(4) 0.0393(4) 0.0373(4) 0.0123(3) 0.0077(3) 0.0074(3)
Cl2 0.0743(6) 0.0337(4) 0.0301(4) 0.0033(3) 0.0044(4) 0.0111(4)
Zn1 0.0343(2) 0.0313(2) 0.0266(2) 0.00686(14) 0.00193(14) 0.00615(15)
C1 0.049(2) 0.0360(18) 0.0413(19) 0.0093(15) 0.0112(16) 0.0104(15)
C2 0.059(2) 0.0325(18) 0.050(2) 0.0090(16) 0.0238(18) 0.0067(16)
C3 0.076(3) 0.0377(19) 0.040(2) 0.0134(16) 0.0240(19) 0.0119(18)
C4 0.065(2) 0.0409(19) 0.0272(17) 0.0095(14) 0.0124(16) 0.0153(17)
C5 0.0491(19) 0.0361(17) 0.0234(16) 0.0057(13) 0.0120(14) 0.0187(15)
C6 0.0401(18) 0.0349(17) 0.0250(16) 0.0034(13) 0.0067(13) 0.0152(14)
C7 0.051(2) 0.053(2) 0.0253(17) 0.0124(15) 0.0076(15) 0.0227(17)
C8 0.0397(19) 0.059(2) 0.0274(17) 0.0032(15) -0.0026(14) 0.0161(16)
C9 0.0347(17) 0.0486(19) 0.0283(17) 0.0020(14) 0.0028(13) 0.0095(14)
C10 0.0300(16) 0.0365(17) 0.0257(15) 0.0014(13) 0.0027(12) 0.0130(13)
C11 0.0296(16) 0.0343(16) 0.0274(16) 0.0018(13) 0.0054(12) 0.0112(13)
C12 0.0314(17) 0.0431(18) 0.0301(17) -0.0009(14) 0.0040(13) 0.0008(14)
C13 0.0363(18) 0.0388(18) 0.0399(19) 0.0015(15) 0.0110(15) -0.0008(14)
C14 0.0394(18) 0.0362(17) 0.0299(16) 0.0083(14) 0.0097(14) 0.0052(14)
C15 0.0337(16) 0.0284(15) 0.0294(16) 0.0039(12) 0.0091(13) 0.0084(13)
C16 0.0414(18) 0.0251(15) 0.0280(16) 0.0094(12) 0.0049(13) 0.0097(13)
C17 0.0425(19) 0.047(2) 0.0313(17) 0.0096(15) 0.0046(14) 0.0097(15)
C18 0.0359(17) 0.0421(18) 0.0303(17) 0.0093(14) 0.0081(13) 0.0095(14)
C19 0.0405(19) 0.0429(19) 0.0351(18) 0.0061(15) 0.0069(15) 0.0033(15)
C20 0.044(2) 0.054(2) 0.0378(19) 0.0023(16) 0.0027(16) 0.0024(17)
C21 0.0385(19) 0.058(2) 0.0388(19) 0.0075(17) 0.0013(15) 0.0107(17)
C22 0.0405(19) 0.052(2) 0.0386(19) 0.0133(16) 0.0049(15) 0.0170(16)
C23 0.0394(18) 0.0439(19) 0.0339(18) 0.0064(15) 0.0097(14) 0.0103(15)
C24 0.050(2) 0.0416(19) 0.042(2) 0.0088(16) 0.0000(16) 0.0082(16)
C25 0.098(3) 0.048(2) 0.041(2) 0.0039(17) 0.018(2) 0.015(2)
C26 0.078(3) 0.040(2) 0.052(2) 0.0120(17) 0.015(2) 0.0143(19)
C27 0.062(2) 0.0380(19) 0.039(2) 0.0070(15) 0.0043(17) 0.0066(17)
C28 0.066(3) 0.044(2) 0.101(4) 0.014(2) 0.020(2) 0.015(2)
C29 0.071(3) 0.048(2) 0.080(3) 0.017(2) -0.001(2) -0.005(2)

loop_
_atom_type_symbol
_atom_type_description
_atom_type_scat_dispersion_real
_atom_type_scat_dispersion_imag
_atom_type_scat_source
C C 0.0033 0.0016 'International Tables Vol C Tables 4.2.6.8 and 6.1.1.4'
H H 0.0000 0.0000 'International Tables Vol C Tables 4.2.6.8 and 6.1.1.4'
N N 0.0061 0.0033 'International Tables Vol C Tables 4.2.6.8 and 6.1.1.4'
Cl Cl 0.1484 0.1585 'International Tables Vol C Tables 4.2.6.8 and 6.1.1.4'
Zn Zn 0.2839 1.4301 'International Tables Vol C Tables 4.2.6.8 and 6.1.1.4'

loop_
_geom_angle_atom_site_label_1
_geom_angle_atom_site_label_2
_geom_angle_atom_site_label_3
_geom_angle
_geom_angle_site_symmetry_1
_geom_angle_site_symmetry_3
_geom_angle_publ_flag
C1 N1 C5 119.2(3) . . ?
C1 N1 Zn1 125.2(2) . . ?
C5 N1 Zn1 115.7(2) . . ?
C10 N2 C6 120.9(2) . . ?
C10 N2 Zn1 119.63(18) . . ?
C6 N2 Zn1 119.4(2) . . ?
C11 N3 C15 117.7(2) . . ?
C11 N3 Zn1 110.82(18) . . ?
C15 N3 Zn1 131.43(18) . . ?
C16 N4 C18 120.0(3) . . ?
N2 Zn1 N1 75.18(9) . . ?
N2 Zn1 Cl2 119.32(7) . . ?
N1 Zn1 Cl2 95.59(7) . . ?
N2 Zn1 Cl1 110.85(7) . . ?
N1 Zn1 Cl1 92.49(7) . . ?
Cl2 Zn1 Cl1 129.60(3) . . ?
N2 Zn1 N3 75.69(9) . . ?
N1 Zn1 N3 150.70(9) . . ?
Cl2 Zn1 N3 95.82(6) . . ?
Cl1 Zn1 N3 100.75(6) . . ?
N1 C1 C2 123.1(3) . . ?
N1 C1 H1 118.5 . . ?
C2 C1 H1 118.5 . . ?
C3 C2 C1 117.6(3) . . ?
C3 C2 H2 121.2 . . ?
C1 C2 H2 121.2 . . ?
C4 C3 C2 120.3(3) . . ?
C4 C3 H3 119.9 . . ?
C2 C3 H3 119.9 . . ?
C3 C4 C5 118.9(3) . . ?
C3 C4 H4 120.5 . . ?
C5 C4 H4 120.5 . . ?
N1 C5 C4 121.0(3) . . ?
N1 C5 C6 114.5(3) . . ?
C4 C5 C6 124.5(3) . . ?
N2 C6 C7 120.9(3) . . ?
N2 C6 C5 115.2(3) . . ?
C7 C6 C5 123.8(3) . . ?
C8 C7 C6 118.5(3) . . ?
C8 C7 H7 120.8 . . ?
C6 C7 H7 120.8 . . ?
C9 C8 C7 120.6(3) . . ?
C9 C8 H8 119.7 . . ?
C7 C8 H8 119.7 . . ?
C8 C9 C10 118.5(3) . . ?
C8 C9 H9 120.8 . . ?
C10 C9 H9 120.8 . . ?
N2 C10 C9 120.7(3) . . ?
N2 C10 C11 116.4(2) . . ?
C9 C10 C11 122.9(3) . . ?
N3 C11 C12 122.4(3) . . ?
N3 C11 C10 117.1(3) . . ?
C12 C11 C10 120.5(3) . . ?
C13 C12 C11 119.1(3) . . ?
C13 C12 H12 120.5 . . ?
C11 C12 H12 120.5 . . ?
C14 C13 C12 119.2(3) . . ?
C14 C13 H13 120.4 . . ?
C12 C13 H13 120.4 . . ?
C13 C14 C15 119.6(3) . . ?
C13 C14 H14 120.2 . . ?
C15 C14 H14 120.2 . . ?
N3 C15 C14 122.0(3) . . ?
N3 C15 C16 121.1(2) . . ?
C14 C15 C16 116.8(3) . . ?
N4 C16 C17 125.8(3) . . ?
N4 C16 C15 113.6(3) . . ?
C17 C16 C15 120.1(3) . . ?
C16 C17 H17A 109.5 . . ?
C16 C17 H17B 109.5 . . ?
H17A C17 H17B 109.5 . . ?
C16 C17 H17C 109.5 . . ?
H17A C17 H17C 109.5 . . ?
H17B C17 H17C 109.5 . . ?
C19 C18 C23 121.5(3) . . ?
C19 C18 N4 120.9(3) . . ?
C23 C18 N4 117.3(3) . . ?
C20 C19 C18 117.5(3) . . ?
C20 C19 C27 121.8(3) . . ?
C18 C19 C27 120.7(3) . . ?
C21 C20 C19 121.4(3) . . ?
C21 C20 H20 119.3 . . ?
C19 C20 H20 119.3 . . ?
C20 C21 C22 120.4(3) . . ?
C20 C21 H21 119.8 . . ?
C22 C21 H21 119.8 . . ?
C23 C22 C21 120.7(3) . . ?
C23 C22 H22 119.6 . . ?
C21 C22 H22 119.6 . . ?
C22 C23 C18 118.4(3) . . ?
C22 C23 C24 121.6(3) . . ?
C18 C23 C24 120.1(3) . . ?
C26 C24 C23 113.6(3) . . ?
C26 C24 C25 110.3(3) . . ?
C23 C24 C25 112.2(3) . . ?
C26 C24 H24 106.8 . . ?
C23 C24 H24 106.8 . . ?
C25 C24 H24 106.8 . . ?
C24 C25 H25A 109.5 . . ?
C24 C25 H25B 109.5 . . ?
H25A C25 H25B 109.5 . . ?
C24 C25 H25C 109.5 . . ?
H25A C25 H25C 109.5 . . ?
H25B C25 H25C 109.5 . . ?
C24 C26 H26A 109.5 . . ?
C24 C26 H26B 109.5 . . ?
H26A C26 H26B 109.5 . . ?
C24 C26 H26C 109.5 . . ?
H26A C26 H26C 109.5 . . ?
H26B C26 H26C 109.5 . . ?
C29 C27 C19 114.8(3) . . ?
C29 C27 C28 110.3(3) . . ?
C19 C27 C28 110.0(3) . . ?
C29 C27 H27 107.1 . . ?
C19 C27 H27 107.1 . . ?
C28 C27 H27 107.1 . . ?
C27 C28 H28A 109.5 . . ?
C27 C28 H28B 109.5 . . ?
H28A C28 H28B 109.5 . . ?
C27 C28 H28C 109.5 . . ?
H28A C28 H28C 109.5 . . ?
H28B C28 H28C 109.5 . . ?
C27 C29 H29A 109.5 . . ?
C27 C29 H29B 109.5 . . ?
H29A C29 H29B 109.5 . . ?
C27 C29 H29C 109.5 . . ?
H29A C29 H29C 109.5 . . ?
H29B C29 H29C 109.5 . . ?

loop_
_geom_bond_atom_site_label_1
_geom_bond_atom_site_label_2
_geom_bond_distance
_geom_bond_site_symmetry_2
_geom_bond_publ_flag
N1 C1 1.327(4) . ?
N1 C5 1.341(4) . ?
N1 Zn1 2.193(2) . ?
N2 C10 1.336(4) . ?
N2 C6 1.343(3) . ?
N2 Zn1 2.069(2) . ?
N3 C11 1.350(3) . ?
N3 C15 1.351(3) . ?
N3 Zn1 2.308(2) . ?
N4 C16 1.281(4) . ?
N4 C18 1.432(4) . ?
Cl1 Zn1 2.2654(9) . ?
Cl2 Zn1 2.2322(9) . ?
C1 C2 1.387(4) . ?
C1 H1 0.9500 . ?
C2 C3 1.375(5) . ?
C2 H2 0.9500 . ?
C3 C4 1.369(5) . ?
C3 H3 0.9500 . ?
C4 C5 1.395(4) . ?
C4 H4 0.9500 . ?
C5 C6 1.474(4) . ?
C6 C7 1.388(4) . ?
C7 C8 1.381(5) . ?
C7 H7 0.9500 . ?
C8 C9 1.373(4) . ?
C8 H8 0.9500 . ?
C9 C10 1.400(4) . ?
C9 H9 0.9500 . ?
C10 C11 1.482(4) . ?
C11 C12 1.386(4) . ?
C12 C13 1.370(4) . ?
C12 H12 0.9500 . ?
C13 C14 1.370(4) . ?
C13 H13 0.9500 . ?
C14 C15 1.384(4) . ?
C14 H14 0.9500 . ?
C15 C16 1.501(4) . ?
C16 C17 1.465(4) . ?
C17 H17A 0.9800 . ?
C17 H17B 0.9800 . ?
C17 H17C 0.9800 . ?
C18 C19 1.402(4) . ?
C18 C23 1.415(4) . ?
C19 C20 1.392(4) . ?
C19 C27 1.522(4) . ?
C20 C21 1.380(5) . ?
C20 H20 0.9500 . ?
C21 C22 1.382(4) . ?
C21 H21 0.9500 . ?
C22 C23 1.380(4) . ?
C22 H22 0.9500 . ?
C23 C24 1.523(4) . ?
C24 C26 1.519(4) . ?
C24 C25 1.530(5) . ?
C24 H24 1.0000 . ?
C25 H25A 0.9800 . ?
C25 H25B 0.9800 . ?
C25 H25C 0.9800 . ?
C26 H26A 0.9800 . ?
C26 H26B 0.9800 . ?
C26 H26C 0.9800 . ?
C27 C29 1.506(5) . ?
C27 C28 1.525(5) . ?
C27 H27 1.0000 . ?
C28 H28A 0.9800 . ?
C28 H28B 0.9800 . ?
C28 H28C 0.9800 . ?
C29 H29A 0.9800 . ?
C29 H29B 0.9800 . ?
C29 H29C 0.9800 . ?

loop_
_geom_torsion_atom_site_label_1
_geom_torsion_atom_site_label_2
_geom_torsion_atom_site_label_3
_geom_torsion_atom_site_label_4
_geom_torsion
_geom_torsion_site_symmetry_1
_geom_torsion_site_symmetry_2
_geom_torsion_site_symmetry_3
_geom_torsion_site_symmetry_4
_geom_torsion_publ_flag
C10 N2 Zn1 N1 177.8(2) . . . . ?
C6 N2 Zn1 N1 1.2(2) . . . . ?
C10 N2 Zn1 Cl2 -94.0(2) . . . . ?
C6 N2 Zn1 Cl2 89.3(2) . . . . ?
C10 N2 Zn1 Cl1 90.9(2) . . . . ?
C6 N2 Zn1 Cl1 -85.8(2) . . . . ?
C10 N2 Zn1 N3 -5.4(2) . . . . ?
C6 N2 Zn1 N3 178.0(2) . . . . ?
C1 N1 Zn1 N2 -179.8(3) . . . . ?
C5 N1 Zn1 N2 0.4(2) . . . . ?
C1 N1 Zn1 Cl2 61.3(2) . . . . ?
C5 N1 Zn1 Cl2 -118.5(2) . . . . ?
C1 N1 Zn1 Cl1 -68.9(2) . . . . ?
C5 N1 Zn1 Cl1 111.3(2) . . . . ?
C1 N1 Zn1 N3 173.8(2) . . . . ?
C5 N1 Zn1 N3 -6.0(3) . . . . ?
C11 N3 Zn1 N2 4.01(18) . . . . ?
C15 N3 Zn1 N2 -172.7(3) . . . . ?
C11 N3 Zn1 N1 10.4(3) . . . . ?
C15 N3 Zn1 N1 -166.4(2) . . . . ?
C11 N3 Zn1 Cl2 122.82(17) . . . . ?
C15 N3 Zn1 Cl2 -53.9(2) . . . . ?
C11 N3 Zn1 Cl1 -104.99(17) . . . . ?
C15 N3 Zn1 Cl1 78.3(2) . . . . ?
C5 N1 C1 C2 0.1(5) . . . . ?
Zn1 N1 C1 C2 -179.7(2) . . . . ?
N1 C1 C2 C3 0.5(5) . . . . ?
C1 C2 C3 C4 -0.4(5) . . . . ?
C2 C3 C4 C5 -0.2(5) . . . . ?
C1 N1 C5 C4 -0.8(4) . . . . ?
Zn1 N1 C5 C4 179.0(2) . . . . ?
C1 N1 C5 C6 178.5(3) . . . . ?
Zn1 N1 C5 C6 -1.7(3) . . . . ?
C3 C4 C5 N1 0.9(5) . . . . ?
C3 C4 C5 C6 -178.4(3) . . . . ?
C10 N2 C6 C7 1.3(4) . . . . ?
Zn1 N2 C6 C7 177.9(2) . . . . ?
C10 N2 C6 C5 -179.1(2) . . . . ?
Zn1 N2 C6 C5 -2.5(3) . . . . ?
N1 C5 C6 N2 2.7(4) . . . . ?
C4 C5 C6 N2 -178.0(3) . . . . ?
N1 C5 C6 C7 -177.7(3) . . . . ?
C4 C5 C6 C7 1.5(5) . . . . ?
N2 C6 C7 C8 -2.1(4) . . . . ?
C5 C6 C7 C8 178.3(3) . . . . ?
C6 C7 C8 C9 1.1(5) . . . . ?
C7 C8 C9 C10 0.7(5) . . . . ?
C6 N2 C10 C9 0.5(4) . . . . ?
Zn1 N2 C10 C9 -176.1(2) . . . . ?
C6 N2 C10 C11 -177.5(2) . . . . ?
Zn1 N2 C10 C11 5.9(3) . . . . ?
C8 C9 C10 N2 -1.5(4) . . . . ?
C8 C9 C10 C11 176.4(3) . . . . ?
C15 N3 C11 C12 -4.2(4) . . . . ?
Zn1 N3 C11 C12 178.5(2) . . . . ?
C15 N3 C11 C10 174.8(2) . . . . ?
Zn1 N3 C11 C10 -2.4(3) . . . . ?
N2 C10 C11 N3 -1.8(4) . . . . ?
C9 C10 C11 N3 -179.8(3) . . . . ?
N2 C10 C11 C12 177.2(3) . . . . ?
C9 C10 C11 C12 -0.7(4) . . . . ?
N3 C11 C12 C13 1.8(4) . . . . ?
C10 C11 C12 C13 -177.2(3) . . . . ?
C11 C12 C13 C14 1.7(5) . . . . ?
C12 C13 C14 C15 -2.6(5) . . . . ?
C11 N3 C15 C14 3.3(4) . . . . ?
Zn1 N3 C15 C14 179.9(2) . . . . ?
C11 N3 C15 C16 -179.6(2) . . . . ?
Zn1 N3 C15 C16 -3.0(4) . . . . ?
C13 C14 C15 N3 0.1(4) . . . . ?
C13 C14 C15 C16 -177.2(3) . . . . ?
C18 N4 C16 C17 -1.1(5) . . . . ?
C18 N4 C16 C15 171.1(2) . . . . ?
N3 C15 C16 N4 146.3(3) . . . . ?
C14 C15 C16 N4 -36.4(4) . . . . ?
N3 C15 C16 C17 -41.0(4) . . . . ?
C14 C15 C16 C17 136.3(3) . . . . ?
C16 N4 C18 C19 80.7(4) . . . . ?
C16 N4 C18 C23 -105.4(3) . . . . ?
C23 C18 C19 C20 3.5(5) . . . . ?
N4 C18 C19 C20 177.3(3) . . . . ?
C23 C18 C19 C27 -173.1(3) . . . . ?
N4 C18 C19 C27 0.6(5) . . . . ?
C18 C19 C20 C21 -1.3(5) . . . . ?
C27 C19 C20 C21 175.3(3) . . . . ?
C19 C20 C21 C22 -1.0(5) . . . . ?
C20 C21 C22 C23 1.1(5) . . . . ?
C21 C22 C23 C18 1.1(5) . . . . ?
C21 C22 C23 C24 -178.2(3) . . . . ?
C19 C18 C23 C22 -3.5(5) . . . . ?
N4 C18 C23 C22 -177.4(3) . . . . ?
C19 C18 C23 C24 175.8(3) . . . . ?
N4 C18 C23 C24 1.9(4) . . . . ?
C22 C23 C24 C26 31.4(4) . . . . ?
C18 C23 C24 C26 -147.9(3) . . . . ?
C22 C23 C24 C25 -94.5(4) . . . . ?
C18 C23 C24 C25 86.2(4) . . . . ?
C20 C19 C27 C29 23.1(5) . . . . ?
C18 C19 C27 C29 -160.4(3) . . . . ?
C20 C19 C27 C28 -102.0(4) . . . . ?
C18 C19 C27 C28 74.5(4) . . . . ?
